data_7701292
loop_
_publ_author_name
'Wu, Haipeng'
'Li, Min'
'Yin, Bing'
'Xia, Zhengqiang'
'Ke, Hongshan'
'Wei, Qing'
'Xie, Gang'
'Chen, Sanping'
'Gao, Sheng-li'

_publ_section_title
;
 Fine-tuning the type of equatorial donor atom in pentagonal bipyramidal
 Dy(III) complexes to enhance single-molecule magnet properties
;
_journal_name_full 'Dalton Transactions'
_journal_paper_doi 10.1039/C9DT03292D
_journal_year 2019
_chemical_formula_moiety '3(C32 H24 Cl6 Dy N7 O9)'
_chemical_formula_sum 'C96 H72 Cl18 Dy3 N21 O27'
_chemical_formula_weight 3077.34
_space_group_crystal_system monoclinic
_space_group_IT_number 14
_space_group_name_Hall '-P 2ybc'
_space_group_name_H-M_alt 'P 1 21/c 1'
_symmetry_space_group_name_Hall '-P 2ybc'
_symmetry_space_group_name_H-M 'P 1 21/c 1'
_atom_sites_solution_hydrogens geom
_audit_creation_date 2019-04-15
_audit_creation_method
;
Olex2 1.2
(compiled 2018.05.29 svn.r3508 for OlexSys, GUI svn.r5506)
;
_audit_update_record
;
2019-04-16 deposited with the CCDC.    2019-10-01 downloaded from the CCDC.
;
_cell_angle_alpha 90
_cell_angle_beta 90.3870(10)
_cell_angle_gamma 90
_cell_formula_units_Z 4
_cell_length_a 23.3141(7)
_cell_length_b 18.7255(6)
_cell_length_c 26.6532(7)
_cell_measurement_reflns_used 9485
_cell_measurement_temperature 100(2)
_cell_measurement_theta_max 68.288
_cell_measurement_theta_min 3.624
_cell_volume 11635.7(6)
_computing_cell_refinement 'SAINT V8.38A (?, 2016)'
_computing_data_reduction 'SAINT V8.38A (?, 2016)'
_computing_molecular_graphics 'Olex2 (Dolomanov et al., 2009)'
_computing_publication_material 'Olex2 (Dolomanov et al., 2009)'
_computing_structure_refinement 'ShelXL (Sheldrick, 2015)'
_computing_structure_solution 'SHELXT 2018/2 (Sheldrick, 2018)'
_diffrn_ambient_temperature 100.0
_diffrn_measured_fraction_theta_full 0.997
_diffrn_measured_fraction_theta_max 0.992
_diffrn_measurement_device_type 'CCD area detector'
_diffrn_measurement_method 'phi and omega scans'
_diffrn_radiation_monochromator graphite
_diffrn_radiation_type MoK\a
_diffrn_radiation_wavelength 0.71073
_diffrn_reflns_av_R_equivalents 0.0559
_diffrn_reflns_av_unetI/netI 0.0447
_diffrn_reflns_Laue_measured_fraction_full 0.997
_diffrn_reflns_Laue_measured_fraction_max 0.992
_diffrn_reflns_limit_h_max 23
_diffrn_reflns_limit_h_min -29
_diffrn_reflns_limit_k_max 23
_diffrn_reflns_limit_k_min -23
_diffrn_reflns_limit_l_max 33
_diffrn_reflns_limit_l_min -33
_diffrn_reflns_number 113380
_diffrn_reflns_point_group_measured_fraction_full 0.997
_diffrn_reflns_point_group_measured_fraction_max 0.992
_diffrn_reflns_theta_full 25.242
_diffrn_reflns_theta_max 26.404
_diffrn_reflns_theta_min 2.306
_exptl_absorpt_coefficient_mu 2.401
_exptl_absorpt_correction_T_max 0.7531
_exptl_absorpt_correction_T_min 0.2519
_exptl_absorpt_correction_type multi-scan
_exptl_absorpt_process_details
'SADABS-2016/2 (Bruker,2016/2) was used for absorption correction. wR2(int) was 0.1318 before and 0.0761 after correction. The Ratio of minimum to maximum transmission is 0.3345. The \l/2 correction factor is Not present.'
_exptl_crystal_colour yellow
_exptl_crystal_colour_primary yellow
_exptl_crystal_density_diffrn 1.757
_exptl_crystal_description block
_exptl_crystal_F_000 6060
_exptl_crystal_size_max 0.18
_exptl_crystal_size_mid 0.16
_exptl_crystal_size_min 0.12
_refine_diff_density_max 5.664
_refine_diff_density_min -2.719
_refine_diff_density_rms 0.181
_refine_ls_extinction_method none
_refine_ls_goodness_of_fit_ref 1.022
_refine_ls_hydrogen_treatment constr
_refine_ls_matrix_type full
_refine_ls_number_parameters 1462
_refine_ls_number_reflns 23705
_refine_ls_number_restraints 1599
_refine_ls_restrained_S_all 1.021
_refine_ls_R_factor_all 0.0966
_refine_ls_R_factor_gt 0.0765
_refine_ls_shift/su_max 0.001
_refine_ls_shift/su_mean 0.000
_refine_ls_structure_factor_coef Fsqd
_refine_ls_weighting_details 'w=1/[\s^2^(Fo^2^)+(0.0920P)^2^+153.2637P] where P=(Fo^2^+2Fc^2^)/3'
_refine_ls_weighting_scheme calc
_refine_ls_wR_factor_gt 0.1927
_refine_ls_wR_factor_ref 0.2120
_reflns_Friedel_coverage 0.000
_reflns_number_gt 18799
_reflns_number_total 23705
_reflns_threshold_expression 'I > 2\s(I)'
_cod_data_source_file c9dt03292d2.cif
_cod_data_source_block 3
_cod_database_code 7701292
_shelx_shelxl_version_number 2018/3
_shelx_space_group_comment
;
The symmetry employed for this shelxl refinement is uniquely defined
by the following loop, which should always be used as a source of
symmetry information in preference to the above space-group names.
They are only intended as comments.
;
_shelx_estimated_absorpt_t_max 0.762
_shelx_estimated_absorpt_t_min 0.672
_olex2_refinement_description
;
1. Fixed Uiso
 At 1.2 times of:
  All C(H) groups, All C(H,H) groups, All N(H) groups
2. Restrained distances
 N9-C38
 1.38 with sigma of 0.02
 C40-N10
 1.38 with sigma of 0.02
 H9-H38A
 2 with sigma of 0.02
 H10-H40B
 2.2 with sigma of 0.02
 H10-H41A
 2 with sigma of 0.02
 H17-H72A
 2 with sigma of 0.02
 H17-H73B
 2.2 with sigma of 0.02
3. Rigid bond restraints
 C32, C27, C28, C31, Cl6
 with sigma for 1-2 distances of 0.005 and sigma for 1-3 distances of 0.005
4. Uiso/Uaniso restraints and constraints
C32 \\sim C27 \\sim C28 \\sim C29 \\sim C30 \\sim C31 \\sim C56 \\sim C24 \\sim
C57 \\sim C53 \\sim C54 \\sim C55 \\sim C25 \\sim C59 \\sim C58 \\sim C74 \\sim
C69 \\sim C79 \\sim C85 \\sim C78 \\sim C91 \\sim C21 \\sim C26 \\sim C64 \\sim
C96 \\sim C37 \\sim C80 \\sim C72 \\sim C68 \\sim C90 \\sim C81 \\sim C15 \\sim
C46 \\sim C23 \\sim C39 \\sim C63 \\sim C87 \\sim C86 \\sim C82 \\sim C88 \\sim
C84 \\sim C36 \\sim C95 \\sim C33 \\sim C22 \\sim C65 \\sim C5 \\sim C18 \\sim
C62 \\sim C42 \\sim C60 \\sim C89 \\sim C43 \\sim C83 \\sim C47 \\sim C77 \\sim
C94 \\sim C38 \\sim C35 \\sim C34 \\sim C75 \\sim C19 \\sim C6 \\sim C20 \\sim
C92 \\sim C45 \\sim C61 \\sim C67 \\sim C93 \\sim C41 \\sim C3 \\sim C16 \\sim
C4 \\sim C17 \\sim C70 \\sim C76 \\sim C71 \\sim C50 \\sim C66 \\sim C7 \\sim
C52 \\sim C73 \\sim C1 \\sim C9 \\sim C8 \\sim C44 \\sim C2 \\sim C48 \\sim C40
\\sim C51 \\sim C49 \\sim C10 \\sim C14 \\sim C13 \\sim C12 \\sim C11: within
3.8A with sigma of 0.01 and sigma for terminal atoms of 0.01
Uanis(C14) \\sim Ueq, Uanis(C13) \\sim Ueq, Uanis(C12) \\sim Ueq, Uanis(C11)
\\sim Ueq, Uanis(C10) \\sim Ueq, Uanis(N3) \\sim Ueq, Uanis(N4) \\sim Ueq,
Uanis(N9) \\sim Ueq, Uanis(C32) \\sim Ueq: with sigma of 0.01 and sigma for
terminal atoms of 0.02
Uanis(C32) \\sim Ueq: with sigma of 0.005 and sigma for terminal atoms of 0.001
5.a Ternary CH refined with riding coordinates:
 N16(H16), N9(H9), N2(H2), N17(H17), N10(H10), N3(H3A)
5.b Secondary CH2 refined with riding coordinates:
 C72(H72A,H72B), C39(H39A,H39B), C38(H38A,H38B), C6(H6A,H6B), C41(H41A,H41B),
 C70(H70A,H70B), C71(H71A,H71B), C7(H7A,H7B), C73(H73A,H73B), C9(H9A,H9B),
 C8(H8A,H8B), C40(H40A,H40B)
5.c Aromatic/amide H refined with riding coordinates:
 C29(H29), C31(H31), C57(H57), C55(H55), C25(H25), C78(H78), C68(H68),
 C81(H81), C46(H46), C23(H23), C63(H63), C87(H87), C36(H36), C95(H95), C33(H33),
  C65(H65), C89(H89), C43(H43), C83(H83), C77(H77), C35(H35), C34(H34),
 C75(H75), C19(H19), C45(H45), C61(H61), C67(H67), C93(H93), C3(H3), C4(H4),
 C17(H17A), C76(H76), C66(H66), C1(H1), C44(H44), C2(H2A), C51(H51), C49(H49),
 C14(H14), C13(H13), C12(H12), C11(H11)
5.d Fitted hexagon refined as free rotating group:
 C32(C27,C28,C29,C30,C31), C10(N4,C14,C13,C12,C11)
;
_platon_squeeze_void_probe_radius 1.20
_olex2_submission_special_instructions 'No special instructions were received'

loop_
_space_group_symop_operation_xyz
'x, y, z'
'-x, y+1/2, -z+1/2'
'-x, -y, -z'
'x, -y-1/2, z-1/2'

loop_
_atom_site_label
_atom_site_type_symbol
_atom_site_fract_x
_atom_site_fract_y
_atom_site_fract_z
_atom_site_U_iso_or_equiv
_atom_site_adp_type
_atom_site_occupancy
_atom_site_site_symmetry_order
_atom_site_calc_flag
_atom_site_refinement_flags_posn
_atom_site_refinement_flags_adp
Dy2 Dy 0.75350(2) 0.06514(2) 0.47303(2) 0.03228(11) Uani 1 1 d . .
Dy3 Dy 0.40689(2) 0.02937(2) 0.19941(2) 0.03302(11) Uani 1 1 d . .
Dy1 Dy 0.90525(2) 0.57402(3) 0.64509(2) 0.04317(13) Uani 1 1 d . .
Cl18 Cl 0.26739(11) -0.08539(14) 0.26176(10) 0.0518(6) Uani 1 1 d . .
Cl16 Cl 0.28717(12) 0.12502(15) 0.30217(10) 0.0577(6) Uani 1 1 d . .
Cl13 Cl 0.55240(12) 0.12791(15) 0.11660(10) 0.0558(6) Uani 1 1 d . .
Cl10 Cl 0.64967(10) 0.15500(17) 0.36176(10) 0.0583(7) Uani 1 1 d . .
Cl12 Cl 0.60563(11) 0.19096(19) 0.53081(10) 0.0625(7) Uani 1 1 d . .
Cl11 Cl 0.61173(12) -0.03200(15) 0.40433(13) 0.0637(7) Uani 1 1 d . .
Cl17 Cl 0.26115(12) 0.14308(16) 0.13859(12) 0.0628(7) Uani 1 1 d . .
Cl9 Cl 0.88026(11) 0.1543(2) 0.36609(10) 0.0696(9) Uani 1 1 d . .
Cl14 Cl 0.54787(12) -0.0415(2) 0.28003(13) 0.0752(10) Uani 1 1 d . .
Cl3 Cl 1.01899(12) 0.6832(2) 0.55421(11) 0.0702(9) Uani 1 1 d . .
Cl1 Cl 1.03396(13) 0.45809(18) 0.57238(13) 0.0679(8) Uani 1 1 d . .
Cl15 Cl 0.51644(13) 0.14459(19) 0.30347(12) 0.0721(9) Uani 1 1 d . .
Cl4 Cl 0.79553(12) 0.6397(2) 0.51263(13) 0.0853(12) Uani 1 1 d . .
Cl5 Cl 0.74268(17) 0.5115(2) 0.59336(15) 0.0848(10) Uani 1 1 d . .
Cl6 Cl 0.79003(18) 0.7073(2) 0.73642(15) 0.0867(10) Uani 1 1 d . U
Cl7 Cl 0.88722(15) -0.0750(3) 0.40945(14) 0.1046(16) Uani 1 1 d . .
Cl2 Cl 1.06080(18) 0.6717(3) 0.70487(17) 0.1070(15) Uani 1 1 d . .
Cl8 Cl 0.90228(17) 0.1535(2) 0.5323(3) 0.159(3) Uani 1 1 d . .
C32 C 0.7451(2) 0.6626(3) 0.7032(2) 0.0375(13) Uani 1 1 d . U
C27 C 0.7642(2) 0.6129(4) 0.6684(3) 0.0647(18) Uani 1 1 d G U
C28 C 0.7249(3) 0.5760(4) 0.6387(2) 0.0649(19) Uani 1 1 d G U
C29 C 0.6665(3) 0.5888(4) 0.6438(3) 0.066(2) Uani 1 1 d G U
H29 H 0.639663 0.563614 0.623545 0.079 Uiso 1 1 calc R .
C30 C 0.6474(2) 0.6386(4) 0.6786(3) 0.064(2) Uani 1 1 d G U
C31 C 0.6867(3) 0.6755(3) 0.7083(2) 0.0645(19) Uani 1 1 d G U
H31 H 0.673638 0.709475 0.732092 0.077 Uiso 1 1 calc R .
O19 O 0.5003(2) 0.0313(3) 0.1914(2) 0.0404(14) Uani 1 1 d . .
O12 O 0.6592(2) 0.0707(4) 0.4766(2) 0.0413(15) Uani 1 1 d . .
O11 O 0.7641(3) 0.1237(3) 0.4021(2) 0.0392(14) Uani 1 1 d . .
O21 O 0.3135(3) 0.0221(3) 0.1916(2) 0.0412(14) Uani 1 1 d . .
O20 O 0.4040(3) 0.0973(3) 0.2668(2) 0.0388(13) Uani 1 1 d . .
O2 O 0.9030(3) 0.6243(4) 0.5704(3) 0.0511(17) Uani 1 1 d . .
O1 O 0.9984(3) 0.5633(4) 0.6480(3) 0.0529(17) Uani 1 1 d . .
O15 O 0.8133(3) 0.2639(4) 0.1959(2) 0.0484(16) Uani 1 1 d . .
O10 O 0.8448(3) 0.0421(6) 0.4795(4) 0.080(3) Uani 1 1 d . .
O16 O 0.7200(3) 0.2634(4) 0.1952(2) 0.0490(16) Uani 1 1 d . .
N15 N 0.4082(3) 0.1492(4) 0.1560(3) 0.0347(15) Uani 1 1 d . .
O23 O 0.7592(3) 0.0350(4) 0.2504(3) 0.0518(17) Uani 1 1 d . .
N18 N 0.4088(3) -0.0683(4) 0.2662(3) 0.0391(17) Uani 1 1 d . .
O22 O 0.7606(3) 0.1018(4) 0.1854(3) 0.0535(18) Uani 1 1 d . .
N13 N 0.7670(3) 0.2517(4) 0.2155(3) 0.0403(17) Uani 1 1 d . .
C56 C 0.7671(4) 0.2209(5) 0.2656(3) 0.0344(15) Uani 1 1 d . U
O18 O 0.3958(3) 0.1229(6) 0.4861(3) 0.073(3) Uani 1 1 d . .
O26 O 0.0534(4) 0.0891(5) 0.1975(4) 0.074(3) Uani 1 1 d . .
N11 N 0.7490(3) 0.1929(4) 0.5050(3) 0.0406(17) Uani 1 1 d . .
N8 N 0.7497(3) -0.0420(4) 0.4155(3) 0.0401(17) Uani 1 1 d . .
O7 O 0.8888(4) 0.7496(5) 0.3553(3) 0.068(2) Uani 1 1 d . .
O6 O 0.9783(4) 0.7684(6) 0.3709(3) 0.082(3) Uani 1 1 d . .
C24 C 0.9223(4) 0.7205(5) 0.4335(3) 0.0428(17) Uani 1 1 d . U
O8 O 0.5498(3) 0.6199(5) 0.6495(4) 0.072(2) Uani 1 1 d . .
O17 O 0.3979(3) 0.0375(5) 0.4301(4) 0.070(2) Uani 1 1 d . .
N19 N 0.7351(3) 0.0665(4) 0.2163(3) 0.0437(18) Uani 1 1 d . .
C57 C 0.7141(4) 0.2067(5) 0.2877(3) 0.0372(15) Uani 1 1 d . U
H57 H 0.679229 0.219162 0.271249 0.045 Uiso 1 1 calc R .
N14 N 0.4221(4) 0.0801(6) 0.4590(4) 0.064(3) Uani 1 1 d . .
O3 O 0.8138(3) 0.5856(5) 0.6596(4) 0.092(4) Uani 1 1 d . .
N6 N 0.9299(4) 0.7479(5) 0.3837(3) 0.058(2) Uani 1 1 d . .
N1 N 0.8921(4) 0.4593(5) 0.5958(4) 0.057(2) Uani 1 1 d . .
C53 C 0.7650(4) 0.1558(5) 0.3597(3) 0.0374(15) Uani 1 1 d . U
C54 C 0.8168(4) 0.1741(5) 0.3350(3) 0.0376(15) Uani 1 1 d . U
C55 C 0.8180(4) 0.2052(5) 0.2889(3) 0.0372(15) Uani 1 1 d . U
H55 H 0.853421 0.215931 0.273210 0.045 Uiso 1 1 calc R .
C25 C 0.9695(4) 0.7161(5) 0.4658(3) 0.0445(17) Uani 1 1 d . U
H25 H 1.006245 0.732810 0.455909 0.053 Uiso 1 1 calc R .
O27 O 0.0578(3) 0.0060(6) 0.2544(4) 0.079(3) Uani 1 1 d . .
C59 C 0.6045(4) 0.0759(6) 0.4703(3) 0.0452(17) Uani 1 1 d . U
N21 N 0.0806(4) 0.0461(6) 0.2237(4) 0.062(3) Uani 1 1 d . .
C58 C 0.7141(4) 0.1742(5) 0.3338(3) 0.0353(15) Uani 1 1 d . U
C74 C 0.4144(4) -0.1374(5) 0.2517(4) 0.0479(17) Uani 1 1 d . U
C69 C 0.4033(5) 0.1540(6) 0.1061(4) 0.0531(18) Uani 1 1 d . U
C79 C 0.5542(4) 0.0413(5) 0.1979(3) 0.0409(16) Uani 1 1 d . U
C85 C 0.4022(5) 0.1365(5) 0.3063(3) 0.0486(16) Uani 1 1 d . U
C78 C 0.4083(4) -0.0531(5) 0.3154(4) 0.0491(17) Uani 1 1 d . U
H78 H 0.404197 -0.004714 0.325518 0.059 Uiso 1 1 calc R .
C91 C 0.2607(4) 0.0296(5) 0.2007(4) 0.0415(16) Uani 1 1 d . U
C21 C 0.9090(4) 0.6562(5) 0.5279(4) 0.0461(16) Uani 1 1 d . U
C26 C 0.9609(4) 0.6867(5) 0.5124(3) 0.0454(17) Uani 1 1 d . U
C64 C 0.5707(4) 0.1271(6) 0.4949(4) 0.0497(18) Uani 1 1 d . U
O5 O 1.2595(4) 0.6214(6) 0.6273(4) 0.083(3) Uani 1 1 d . .
C96 C 0.2266(4) 0.0845(6) 0.1783(4) 0.0473(18) Uani 1 1 d . U
C37 C 0.7467(5) -0.1085(5) 0.4354(4) 0.0476(17) Uani 1 1 d . U
N20 N 0.3953(10) 0.2666(7) 0.4379(4) 0.108(6) Uani 1 1 d . .
N16 N 0.4065(5) 0.0229(4) 0.1050(3) 0.055(2) Uani 1 1 d . .
H16 H 0.449035 0.026207 0.101356 0.066 Uiso 1 1 calc R .
C80 C 0.5870(4) 0.0863(5) 0.1662(3) 0.0398(16) Uani 1 1 d . U
C72 C 0.4105(5) -0.1078(6) 0.1116(4) 0.057(2) Uani 1 1 d . U
H72A H 0.380474 -0.143313 0.103430 0.068 Uiso 1 1 calc DR .
H72B H 0.448205 -0.128732 0.103059 0.068 Uiso 1 1 calc R .
C68 C 0.4048(5) 0.2184(6) 0.0808(4) 0.0571(19) Uani 1 1 d . U
H68 H 0.401169 0.219829 0.045288 0.069 Uiso 1 1 calc R .
C90 C 0.3497(5) 0.1556(5) 0.3291(4) 0.0520(18) Uani 1 1 d . U
O25 O 0.3493(8) 0.2811(7) 0.4543(4) 0.137(7) Uani 1 1 d . .
C81 C 0.6456(4) 0.0956(5) 0.1726(3) 0.0391(16) Uani 1 1 d . U
H81 H 0.666362 0.125522 0.150390 0.047 Uiso 1 1 calc R .
C15 C 1.0516(4) 0.5653(6) 0.6377(4) 0.055(2) Uani 1 1 d . U
C46 C 0.7372(5) 0.2484(5) 0.4742(4) 0.0490(17) Uani 1 1 d . U
H46 H 0.741424 0.241269 0.439160 0.059 Uiso 1 1 calc R .
C23 C 0.8694(4) 0.6974(5) 0.4473(3) 0.0454(17) Uani 1 1 d . U
H23 H 0.837566 0.701837 0.425049 0.055 Uiso 1 1 calc R .
C39 C 0.7498(5) -0.0519(6) 0.5704(4) 0.0492(19) Uani 1 1 d . U
H39A H 0.787114 -0.074674 0.578279 0.059 Uiso 1 1 calc R .
H39B H 0.719495 -0.083215 0.584138 0.059 Uiso 1 1 calc R .
C63 C 0.5118(4) 0.1292(6) 0.4917(4) 0.0504(17) Uani 1 1 d . U
H63 H 0.490518 0.163489 0.510143 0.061 Uiso 1 1 calc R .
C87 C 0.4497(5) 0.2052(6) 0.3724(4) 0.0567(18) Uani 1 1 d . U
H87 H 0.484055 0.222599 0.387366 0.068 Uiso 1 1 calc R .
O4 O 1.2509(4) 0.5285(6) 0.5763(4) 0.088(3) Uani 1 1 d . .
N9 N 0.7432(6) -0.0506(5) 0.5168(4) 0.084(3) Uani 1 1 d D U
H9 H 0.700322 -0.050352 0.516922 0.100 Uiso 1 1 calc DR .
C86 C 0.4519(5) 0.1634(6) 0.3301(4) 0.0541(19) Uani 1 1 d . U
C82 C 0.6734(4) 0.0614(5) 0.2114(3) 0.0380(15) Uani 1 1 d . U
C88 C 0.3980(6) 0.2215(6) 0.3926(4) 0.0582(19) Uani 1 1 d . U
C84 C 0.5854(4) 0.0104(5) 0.2386(4) 0.0434(17) Uani 1 1 d . U
C36 C 0.7432(5) -0.1692(6) 0.4052(4) 0.0558(19) Uani 1 1 d . U
H36 H 0.740405 -0.215111 0.420124 0.067 Uiso 1 1 calc R .
C95 C 0.1688(4) 0.0908(6) 0.1859(4) 0.0496(18) Uani 1 1 d . U
H95 H 0.147385 0.127515 0.169962 0.060 Uiso 1 1 calc R .
C33 C 0.7496(5) -0.0357(6) 0.3652(4) 0.0529(18) Uani 1 1 d . U
H33 H 0.750512 0.010721 0.350897 0.063 Uiso 1 1 calc R .
C22 C 0.8628(4) 0.6674(6) 0.4942(4) 0.0455(17) Uani 1 1 d . U
O24 O 0.4427(8) 0.2874(7) 0.4559(4) 0.130(6) Uani 1 1 d . .
C65 C 0.4156(5) 0.2106(5) 0.1817(4) 0.0509(18) Uani 1 1 d . U
H65 H 0.419761 0.208290 0.217169 0.061 Uiso 1 1 calc R .
C5 C 0.8920(5) 0.3958(7) 0.6181(4) 0.061(2) Uani 1 1 d . U
C18 C 1.1699(5) 0.5712(7) 0.6173(4) 0.059(2) Uani 1 1 d . U
C62 C 0.4846(4) 0.0808(6) 0.4613(4) 0.0506(17) Uani 1 1 d . U
N5 N 1.2311(5) 0.5720(8) 0.6056(5) 0.080(4) Uani 1 1 d . .
C42 C 0.7463(5) 0.2059(6) 0.5545(4) 0.0569(18) Uani 1 1 d . U
C60 C 0.5733(4) 0.0288(6) 0.4382(4) 0.0490(18) Uani 1 1 d . U
C89 C 0.3476(6) 0.1978(6) 0.3722(4) 0.0569(19) Uani 1 1 d . U
H89 H 0.311893 0.209677 0.387060 0.068 Uiso 1 1 calc R .
C43 C 0.7315(6) 0.2716(6) 0.5734(4) 0.0612(18) Uani 1 1 d . U
H43 H 0.731231 0.278916 0.608695 0.073 Uiso 1 1 calc R .
C83 C 0.6433(4) 0.0188(5) 0.2453(4) 0.0438(17) Uani 1 1 d . U
H83 H 0.662651 -0.003903 0.272469 0.053 Uiso 1 1 calc R .
C47 C 0.8982(5) 0.0450(9) 0.4688(6) 0.082(3) Uani 1 1 d . U
C77 C 0.4136(5) -0.1052(6) 0.3521(4) 0.053(2) Uani 1 1 d . U
H77 H 0.412918 -0.092614 0.386629 0.064 Uiso 1 1 calc R .
C94 C 0.1420(4) 0.0417(6) 0.2179(4) 0.0496(18) Uani 1 1 d . U
O9 O 0.5678(4) 0.6877(6) 0.7180(4) 0.092(3) Uani 1 1 d . .
N2 N 0.8974(6) 0.4588(6) 0.6963(4) 0.081(3) Uani 1 1 d . .
H2 H 0.854646 0.457409 0.698467 0.097 Uiso 1 1 calc R .
C38 C 0.7484(5) -0.1151(5) 0.4911(4) 0.0548(18) Uani 1 1 d D U
H38A H 0.717041 -0.147241 0.501647 0.066 Uiso 1 1 calc DR .
H38B H 0.785134 -0.137829 0.500977 0.066 Uiso 1 1 calc R .
C35 C 0.7437(5) -0.1623(6) 0.3542(4) 0.061(2) Uani 1 1 d . U
H35 H 0.741210 -0.203186 0.333177 0.073 Uiso 1 1 calc R .
N17 N 0.4091(6) -0.0919(5) 0.1648(4) 0.085(4) Uani 1 1 d . .
H17 H 0.366283 -0.094472 0.164899 0.102 Uiso 1 1 calc DR .
C34 C 0.7481(5) -0.0940(6) 0.3335(4) 0.059(2) Uani 1 1 d . U
H34 H 0.750031 -0.087712 0.298152 0.070 Uiso 1 1 calc R .
C75 C 0.4206(4) -0.1917(6) 0.2872(4) 0.0522(19) Uani 1 1 d . U
H75 H 0.425320 -0.239720 0.276520 0.063 Uiso 1 1 calc R .
C19 C 1.1479(5) 0.6183(7) 0.6491(5) 0.063(2) Uani 1 1 d . U
H19 H 1.172200 0.652990 0.664180 0.075 Uiso 1 1 calc R .
C6 C 0.9045(6) 0.3946(7) 0.6717(4) 0.064(2) Uani 1 1 d . U
H6A H 0.879426 0.358633 0.687691 0.077 Uiso 1 1 calc R .
H6B H 0.944683 0.378698 0.676624 0.077 Uiso 1 1 calc R .
C20 C 1.0883(5) 0.6173(7) 0.6607(4) 0.061(2) Uani 1 1 d . U
C92 C 0.2299(4) -0.0169(5) 0.2326(4) 0.0449(17) Uani 1 1 d . U
C45 C 0.7199(5) 0.3135(6) 0.4900(4) 0.059(2) Uani 1 1 d . U
H45 H 0.709915 0.349367 0.466347 0.070 Uiso 1 1 calc R .
C61 C 0.5155(4) 0.0310(6) 0.4335(4) 0.0508(18) Uani 1 1 d . U
H61 H 0.496127 -0.001101 0.411504 0.061 Uiso 1 1 calc R .
C67 C 0.4117(6) 0.2799(6) 0.1077(4) 0.060(2) Uani 1 1 d . U
H67 H 0.412388 0.324732 0.091091 0.072 Uiso 1 1 calc R .
N10 N 0.7578(6) 0.0761(5) 0.5643(3) 0.077(4) Uani 1 1 d D .
H10 H 0.800459 0.071636 0.566100 0.093 Uiso 1 1 calc DR .
O13 O 1.1051(5) 0.1067(9) 0.4620(7) 0.152(8) Uani 1 1 d . .
C93 C 0.1708(4) -0.0108(6) 0.2423(4) 0.0483(18) Uani 1 1 d . U
H93 H 0.152001 -0.042104 0.264978 0.058 Uiso 1 1 calc R .
C41 C 0.7565(6) 0.1473(6) 0.5894(4) 0.0619(19) Uani 1 1 d . U
H41A H 0.793621 0.155226 0.606862 0.074 Uiso 1 1 calc DR .
H41B H 0.726015 0.147284 0.615069 0.074 Uiso 1 1 calc R .
C3 C 0.8713(6) 0.3346(7) 0.5424(5) 0.0679(19) Uani 1 1 d . U
H3 H 0.864376 0.291746 0.524333 0.081 Uiso 1 1 calc R .
N7 N 0.5848(6) 0.6464(8) 0.6825(5) 0.090(4) Uani 1 1 d . .
C16 C 1.0782(5) 0.5187(7) 0.6032(4) 0.058(2) Uani 1 1 d . U
C4 C 0.8811(6) 0.3321(7) 0.5921(5) 0.066(2) Uani 1 1 d . U
H4 H 0.880546 0.287796 0.609435 0.079 Uiso 1 1 calc R .
C17 C 1.1365(5) 0.5209(7) 0.5937(4) 0.060(2) Uani 1 1 d . U
H17A H 1.153224 0.487855 0.570965 0.072 Uiso 1 1 calc R .
C70 C 0.3943(6) 0.0843(6) 0.0779(4) 0.0607(19) Uani 1 1 d . U
H70A H 0.353804 0.082013 0.066474 0.073 Uiso 1 1 calc R .
H70B H 0.418622 0.084776 0.047605 0.073 Uiso 1 1 calc R .
C76 C 0.4199(5) -0.1756(6) 0.3378(4) 0.0553(19) Uani 1 1 d . U
H76 H 0.423582 -0.212254 0.362256 0.066 Uiso 1 1 calc R .
C71 C 0.4012(6) -0.0437(6) 0.0823(5) 0.068(2) Uani 1 1 d . U
H71A H 0.428335 -0.044920 0.053900 0.081 Uiso 1 1 calc R .
H71B H 0.362083 -0.046669 0.067778 0.081 Uiso 1 1 calc R .
C50 C 1.0136(6) 0.0564(9) 0.4464(6) 0.084(3) Uani 1 1 d . U
O14 O 1.0989(5) 0.0164(10) 0.4089(6) 0.140(6) Uani 1 1 d . .
C66 C 0.4174(5) 0.2765(6) 0.1588(4) 0.059(2) Uani 1 1 d . U
H66 H 0.422613 0.318719 0.178032 0.071 Uiso 1 1 calc R .
C7 C 0.9088(6) 0.4634(7) 0.7478(4) 0.066(2) Uani 1 1 d . U
H7A H 0.947212 0.442422 0.754127 0.079 Uiso 1 1 calc R .
H7B H 0.880566 0.433182 0.765454 0.079 Uiso 1 1 calc R .
C52 C 0.9331(6) 0.0966(9) 0.4889(6) 0.086(3) Uani 1 1 d . U
C73 C 0.4133(5) -0.1562(5) 0.1989(4) 0.0577(19) Uani 1 1 d . U
H73A H 0.448659 -0.183126 0.190858 0.069 Uiso 1 1 calc R .
H73B H 0.380190 -0.188012 0.192385 0.069 Uiso 1 1 calc DR .
N12 N 1.0785(7) 0.0634(12) 0.4403(7) 0.119(7) Uani 1 1 d . .
C1 C 0.8802(6) 0.4604(7) 0.5460(5) 0.069(2) Uani 1 1 d . U
H1 H 0.877758 0.505070 0.529264 0.082 Uiso 1 1 calc R .
C9 C 0.9243(8) 0.6578(8) 0.7568(6) 0.091(2) Uani 1 1 d . U
H9A H 0.886759 0.667332 0.772620 0.109 Uiso 1 1 calc R .
H9B H 0.953677 0.658935 0.783705 0.109 Uiso 1 1 calc R .
C8 C 0.9077(7) 0.5323(7) 0.7697(5) 0.077(2) Uani 1 1 d . U
H8A H 0.868646 0.541255 0.782559 0.093 Uiso 1 1 calc R .
H8B H 0.934342 0.532703 0.798795 0.093 Uiso 1 1 calc R .
C44 C 0.7168(6) 0.3275(7) 0.5412(4) 0.0638(19) Uani 1 1 d . U
H44 H 0.705277 0.372770 0.553607 0.077 Uiso 1 1 calc R .
C2 C 0.8714(6) 0.3976(7) 0.5183(5) 0.076(2) Uani 1 1 d . U
H2A H 0.865483 0.399567 0.483007 0.091 Uiso 1 1 calc R .
C48 C 0.9254(6) -0.0024(9) 0.4344(6) 0.085(3) Uani 1 1 d . U
C40 C 0.7475(6) 0.0159(6) 0.5971(4) 0.070(2) Uani 1 1 d D U
H40A H 0.709329 0.021224 0.612746 0.084 Uiso 1 1 calc R .
H40B H 0.776655 0.015826 0.624316 0.084 Uiso 1 1 calc DR .
C51 C 0.9927(6) 0.1013(9) 0.4785(6) 0.087(3) Uani 1 1 d . U
H51 H 1.016265 0.135945 0.494526 0.105 Uiso 1 1 calc R .
C49 C 0.9846(6) 0.0002(9) 0.4250(6) 0.086(3) Uani 1 1 d . U
H49 H 1.003313 -0.034644 0.405027 0.103 Uiso 1 1 calc R .
C10 C 0.9355(5) 0.7129(5) 0.7242(3) 0.097(3) Uani 1 1 d . U
N4 N 0.9165(4) 0.7034(4) 0.6751(4) 0.102(4) Uani 1 1 d G U
C14 C 0.9229(5) 0.7581(5) 0.6403(3) 0.093(2) Uani 1 1 d G U
H14 H 0.909875 0.751552 0.606742 0.111 Uiso 1 1 calc R .
C13 C 0.9482(5) 0.8222(5) 0.6546(4) 0.106(3) Uani 1 1 d G U
H13 H 0.952478 0.859532 0.630743 0.128 Uiso 1 1 calc R .
C12 C 0.9672(5) 0.8317(5) 0.7036(4) 0.103(3) Uani 1 1 d G U
H12 H 0.984449 0.875546 0.713389 0.123 Uiso 1 1 calc R .
C11 C 0.9608(5) 0.7771(6) 0.7385(3) 0.103(3) Uani 1 1 d G U
H11 H 0.973818 0.783580 0.772035 0.123 Uiso 1 1 calc R .
N3 N 0.9228(7) 0.5890(7) 0.7371(5) 0.101(4) Uani 1 1 d . U
H3A H 0.965109 0.580329 0.736895 0.121 Uiso 1 1 calc R .

loop_
_atom_site_aniso_label
_atom_site_aniso_U_11
_atom_site_aniso_U_22
_atom_site_aniso_U_33
_atom_site_aniso_U_23
_atom_site_aniso_U_13
_atom_site_aniso_U_12
Dy2 0.0270(2) 0.0406(2) 0.0292(2) 0.00517(15) 0.00002(14) 0.00368(16)
Dy3 0.0309(2) 0.0318(2) 0.0364(2) 0.00479(15) 0.00202(15) 0.00007(15)
Dy1 0.0401(2) 0.0475(3) 0.0420(2) 0.00963(18) 0.01073(18) 0.00418(19)
Cl18 0.0404(12) 0.0536(14) 0.0615(15) 0.0088(11) 0.0008(11) -0.0057(11)
Cl16 0.0577(15) 0.0570(15) 0.0586(15) 0.0062(12) 0.0129(12) 0.0039(12)
Cl13 0.0594(15) 0.0602(15) 0.0476(13) 0.0147(11) -0.0040(11) -0.0086(12)
Cl10 0.0353(12) 0.089(2) 0.0507(14) 0.0202(13) 0.0028(10) -0.0051(12)
Cl12 0.0386(13) 0.102(2) 0.0468(13) -0.0083(14) 0.0079(10) 0.0013(14)
Cl11 0.0473(14) 0.0520(15) 0.091(2) 0.0017(14) -0.0152(14) -0.0051(12)
Cl17 0.0480(14) 0.0612(16) 0.0790(19) 0.0199(14) -0.0064(13) 0.0044(12)
Cl9 0.0396(13) 0.118(3) 0.0515(15) 0.0329(16) 0.0000(11) 0.0131(15)
Cl14 0.0381(13) 0.103(2) 0.085(2) 0.0550(19) -0.0017(13) -0.0059(14)
Cl3 0.0471(15) 0.104(2) 0.0590(16) 0.0325(16) -0.0152(12) -0.0209(15)
Cl1 0.0510(16) 0.0685(18) 0.084(2) -0.0082(15) 0.0034(14) -0.0014(14)
Cl15 0.0567(17) 0.089(2) 0.0701(18) 0.0147(16) -0.0190(14) -0.0168(16)
Cl4 0.0400(14) 0.138(3) 0.077(2) 0.044(2) -0.0047(13) -0.0252(17)
Cl5 0.094(3) 0.074(2) 0.087(2) -0.0044(18) 0.027(2) -0.0147(19)
Cl6 0.093(2) 0.084(2) 0.083(2) -0.0041(18) 0.0093(19) 0.0046(19)
Cl7 0.0532(18) 0.200(5) 0.0609(19) -0.023(2) 0.0045(15) 0.014(2)
Cl2 0.083(3) 0.135(4) 0.103(3) -0.046(3) 0.020(2) -0.050(3)
Cl8 0.051(2) 0.078(3) 0.349(10) -0.055(4) 0.003(4) 0.0003(19)
C32 0.041(3) 0.045(3) 0.027(3) 0.029(2) 0.018(2) 0.022(2)
C27 0.073(4) 0.063(4) 0.058(4) 0.013(3) 0.021(3) 0.010(3)
C28 0.080(4) 0.059(4) 0.056(4) 0.019(3) 0.016(4) 0.006(4)
C29 0.072(4) 0.067(4) 0.059(4) 0.022(4) 0.022(4) 0.005(4)
C30 0.070(4) 0.060(4) 0.061(4) 0.021(4) 0.013(4) 0.009(4)
C31 0.067(3) 0.066(4) 0.060(4) 0.015(4) 0.018(3) 0.015(4)
O19 0.028(3) 0.048(4) 0.046(3) 0.007(3) 0.001(3) 0.002(3)
O12 0.022(3) 0.058(4) 0.044(3) 0.013(3) -0.004(2) -0.002(3)
O11 0.052(4) 0.042(3) 0.023(3) 0.007(2) 0.005(2) 0.004(3)
O21 0.029(3) 0.040(3) 0.054(4) 0.001(3) 0.000(3) -0.001(3)
O20 0.047(4) 0.037(3) 0.033(3) 0.001(2) -0.001(3) -0.001(3)
O2 0.047(4) 0.060(4) 0.047(4) 0.020(3) -0.001(3) -0.009(3)
O1 0.038(4) 0.070(5) 0.050(4) 0.009(3) 0.000(3) -0.001(3)
O15 0.052(4) 0.058(4) 0.035(3) 0.007(3) 0.009(3) 0.006(3)
O10 0.024(3) 0.122(8) 0.092(6) 0.055(6) 0.001(4) 0.013(4)
O16 0.052(4) 0.062(4) 0.032(3) 0.006(3) -0.006(3) 0.013(3)
N15 0.041(4) 0.030(3) 0.033(3) 0.007(3) 0.007(3) 0.008(3)
O23 0.037(4) 0.053(4) 0.065(5) -0.002(4) -0.002(3) 0.003(3)
N18 0.029(4) 0.041(4) 0.047(4) 0.011(3) 0.005(3) -0.003(3)
O22 0.040(4) 0.061(4) 0.060(4) -0.012(4) 0.015(3) -0.012(3)
N13 0.050(5) 0.042(4) 0.029(4) 0.003(3) 0.002(3) 0.005(4)
C56 0.042(3) 0.036(3) 0.025(3) 0.001(3) 0.003(3) 0.005(3)
O18 0.033(4) 0.119(8) 0.067(5) 0.040(5) 0.005(4) 0.008(4)
O26 0.049(5) 0.086(6) 0.088(6) -0.032(5) -0.016(4) 0.018(4)
N11 0.040(4) 0.050(4) 0.032(4) 0.000(3) 0.000(3) -0.005(3)
N8 0.045(4) 0.037(4) 0.039(4) -0.004(3) 0.007(3) 0.007(3)
O7 0.066(5) 0.097(6) 0.042(4) 0.016(4) -0.018(4) -0.022(5)
O6 0.061(5) 0.142(9) 0.042(4) 0.029(5) -0.001(4) -0.032(6)
C24 0.044(4) 0.049(4) 0.036(3) 0.002(3) 0.000(3) -0.008(3)
O8 0.043(4) 0.072(6) 0.102(7) 0.000(5) 0.005(4) -0.010(4)
O17 0.037(4) 0.082(6) 0.090(6) 0.038(5) -0.015(4) -0.015(4)
N19 0.036(4) 0.041(4) 0.054(5) -0.013(4) 0.009(4) -0.002(3)
C57 0.040(3) 0.041(3) 0.031(3) -0.002(3) -0.002(3) 0.003(3)
N14 0.027(4) 0.086(7) 0.079(7) 0.055(6) -0.003(4) -0.009(5)
O3 0.048(5) 0.098(7) 0.132(8) 0.073(6) 0.046(5) 0.025(5)
N6 0.054(5) 0.076(6) 0.043(5) 0.010(4) -0.009(4) -0.009(5)
N1 0.050(5) 0.055(5) 0.067(6) 0.010(4) -0.004(4) -0.016(4)
C53 0.044(3) 0.036(3) 0.032(3) -0.001(3) 0.001(3) 0.007(3)
C54 0.037(3) 0.044(3) 0.032(3) 0.005(3) 0.000(3) 0.006(3)
C55 0.039(3) 0.042(3) 0.031(3) 0.002(3) 0.005(3) 0.004(3)
C25 0.042(4) 0.050(4) 0.041(3) 0.007(3) 0.000(3) -0.006(3)
O27 0.036(4) 0.099(7) 0.101(7) -0.019(6) 0.009(4) -0.005(4)
C59 0.033(3) 0.061(4) 0.041(3) 0.029(3) -0.002(3) -0.005(3)
N21 0.047(5) 0.071(7) 0.070(6) -0.031(5) -0.002(5) 0.000(5)
C58 0.036(3) 0.040(3) 0.030(3) -0.002(3) -0.001(3) 0.002(3)
C74 0.044(4) 0.038(3) 0.062(4) 0.011(3) 0.003(3) 0.001(3)
C69 0.077(4) 0.044(4) 0.038(3) 0.008(3) 0.007(3) 0.002(3)
C79 0.037(3) 0.043(4) 0.043(3) 0.002(3) 0.005(3) 0.003(3)
C85 0.071(4) 0.041(3) 0.034(3) 0.012(3) -0.002(3) -0.004(3)
C78 0.052(4) 0.039(3) 0.056(4) 0.013(3) 0.007(3) 0.000(3)
C91 0.031(3) 0.046(4) 0.048(4) -0.011(3) -0.005(3) 0.001(3)
C21 0.049(3) 0.051(3) 0.039(3) 0.000(3) 0.002(3) -0.005(3)
C26 0.046(3) 0.052(4) 0.039(3) -0.001(3) 0.000(3) -0.006(3)
C64 0.039(4) 0.067(4) 0.043(4) 0.019(3) 0.002(3) -0.005(3)
O5 0.048(5) 0.117(8) 0.084(6) 0.036(6) -0.007(4) -0.017(5)
C96 0.037(3) 0.052(4) 0.053(4) -0.008(3) -0.007(3) 0.002(3)
C37 0.055(4) 0.040(3) 0.048(4) 0.006(3) -0.003(3) 0.003(3)
N20 0.24(2) 0.061(7) 0.027(5) 0.002(5) -0.018(9) 0.021(10)
N16 0.092(7) 0.029(4) 0.042(4) 0.000(3) -0.016(4) -0.004(4)
C80 0.039(3) 0.041(3) 0.040(3) 0.001(3) 0.005(3) 0.002(3)
C72 0.061(4) 0.049(4) 0.059(4) 0.000(4) -0.001(4) 0.006(4)
C68 0.083(5) 0.047(4) 0.041(4) 0.011(3) 0.007(4) 0.004(4)
C90 0.077(4) 0.041(4) 0.038(3) 0.011(3) 0.002(3) -0.003(4)
O25 0.26(2) 0.108(9) 0.040(6) -0.017(6) -0.024(8) 0.083(11)
C81 0.040(3) 0.038(3) 0.040(3) -0.003(3) 0.010(3) 0.000(3)
C15 0.040(4) 0.069(5) 0.057(4) 0.023(4) -0.003(3) -0.006(4)
C46 0.065(4) 0.047(4) 0.035(3) 0.002(3) 0.001(3) -0.001(3)
C23 0.045(4) 0.053(4) 0.039(3) 0.005(3) -0.005(3) -0.003(3)
C39 0.057(4) 0.052(4) 0.039(4) 0.013(3) 0.001(3) 0.001(4)
C63 0.040(3) 0.067(4) 0.044(3) 0.022(3) 0.004(3) -0.006(3)
C87 0.076(4) 0.053(3) 0.041(3) 0.015(3) -0.009(3) -0.007(3)
O4 0.058(6) 0.106(8) 0.101(8) 0.022(6) 0.021(5) 0.009(5)
N9 0.141(8) 0.050(5) 0.059(5) 0.013(4) 0.014(6) -0.001(6)
C86 0.077(4) 0.048(4) 0.037(3) 0.009(3) -0.005(3) -0.005(4)
C82 0.035(3) 0.038(3) 0.041(3) -0.004(3) 0.006(3) 0.000(3)
C88 0.085(4) 0.050(4) 0.040(3) 0.012(3) -0.003(3) -0.003(4)
C84 0.038(3) 0.048(4) 0.045(4) 0.009(3) 0.002(3) 0.002(3)
C36 0.070(4) 0.043(4) 0.054(4) 0.002(3) -0.005(4) -0.001(4)
C95 0.040(4) 0.053(4) 0.056(4) -0.010(3) -0.008(3) 0.004(3)
C33 0.067(4) 0.042(3) 0.050(4) 0.000(3) -0.001(3) 0.005(3)
C22 0.042(4) 0.053(4) 0.042(3) 0.002(3) 0.002(3) -0.005(3)
O24 0.253(18) 0.098(8) 0.039(5) -0.015(5) -0.026(8) -0.044(10)
C65 0.075(4) 0.038(3) 0.039(3) 0.008(3) 0.005(3) -0.002(3)
C5 0.066(4) 0.059(4) 0.059(4) 0.006(4) 0.001(4) -0.010(4)
C18 0.041(4) 0.074(5) 0.061(4) 0.023(4) -0.002(3) -0.006(4)
C62 0.046(3) 0.062(4) 0.044(3) 0.029(3) -0.002(3) -0.005(3)
N5 0.046(6) 0.107(10) 0.087(8) 0.061(8) -0.013(6) -0.022(6)
C42 0.076(4) 0.056(4) 0.039(3) 0.000(3) -0.003(3) 0.001(3)
C60 0.037(4) 0.060(4) 0.049(4) 0.023(3) -0.003(3) -0.005(3)
C89 0.085(5) 0.047(4) 0.038(3) 0.011(3) 0.002(4) 0.001(4)
C43 0.082(4) 0.058(4) 0.044(3) -0.003(3) 0.000(3) 0.002(4)
C83 0.040(3) 0.046(4) 0.046(4) 0.004(3) 0.005(3) 0.006(3)
C47 0.045(4) 0.106(6) 0.094(6) 0.054(5) 0.003(4) 0.014(4)
C77 0.054(4) 0.045(4) 0.061(4) 0.016(4) 0.008(4) 0.001(4)
C94 0.034(3) 0.059(4) 0.057(4) -0.018(3) -0.004(3) 0.005(3)
O9 0.088(7) 0.105(8) 0.082(7) 0.000(6) 0.023(5) 0.031(6)
N2 0.129(11) 0.068(7) 0.045(5) 0.006(5) -0.004(6) -0.010(7)
C38 0.064(4) 0.048(4) 0.053(4) 0.009(3) -0.002(3) 0.004(3)
C35 0.076(4) 0.047(4) 0.059(4) -0.003(4) -0.004(4) 0.001(4)
N17 0.155(12) 0.048(6) 0.053(6) -0.002(5) 0.019(7) 0.023(7)
C34 0.077(5) 0.048(4) 0.052(4) -0.003(4) -0.003(4) 0.003(4)
C75 0.051(4) 0.040(4) 0.065(4) 0.010(3) 0.006(4) -0.001(3)
C19 0.048(4) 0.078(5) 0.063(4) 0.019(4) -0.005(4) -0.011(4)
C6 0.075(4) 0.058(4) 0.060(4) 0.001(4) 0.002(4) -0.006(4)
C20 0.045(4) 0.078(5) 0.059(4) 0.017(4) -0.003(4) -0.008(4)
C92 0.034(3) 0.049(4) 0.051(4) -0.009(3) -0.004(3) 0.001(3)
C45 0.078(5) 0.054(4) 0.044(4) 0.000(4) 0.000(4) 0.005(4)
C61 0.040(4) 0.062(4) 0.051(4) 0.027(3) -0.006(3) -0.010(3)
C67 0.087(5) 0.047(4) 0.046(4) 0.011(3) 0.003(4) 0.002(4)
N10 0.162(12) 0.051(5) 0.018(4) 0.005(3) -0.007(5) 0.001(6)
O13 0.046(6) 0.169(15) 0.24(2) 0.108(14) -0.039(9) -0.026(8)
C93 0.037(4) 0.053(4) 0.055(4) -0.013(3) -0.003(3) -0.001(3)
C41 0.084(4) 0.058(4) 0.044(4) 0.000(3) -0.006(4) 0.000(4)
C3 0.082(4) 0.062(4) 0.059(3) -0.003(3) 0.000(3) -0.005(3)
N7 0.087(9) 0.100(10) 0.084(8) 0.014(7) 0.022(7) 0.020(8)
C16 0.045(4) 0.070(5) 0.058(4) 0.022(4) -0.004(3) -0.006(4)
C4 0.076(4) 0.059(4) 0.063(4) 0.000(4) -0.001(4) -0.007(4)
C17 0.045(4) 0.075(5) 0.062(4) 0.022(4) 0.001(4) -0.003(4)
C70 0.084(4) 0.052(4) 0.046(4) 0.002(3) 0.000(4) 0.003(4)
C76 0.055(4) 0.045(4) 0.067(4) 0.016(3) 0.003(4) 0.001(3)
C71 0.091(5) 0.054(4) 0.058(4) -0.004(4) 0.009(4) 0.004(4)
C50 0.052(5) 0.107(6) 0.094(6) 0.052(5) 0.010(4) 0.007(4)
O14 0.048(6) 0.242(19) 0.129(11) 0.059(12) 0.012(7) 0.011(9)
C66 0.087(5) 0.043(4) 0.047(4) 0.008(3) 0.007(4) -0.001(4)
C7 0.073(5) 0.067(5) 0.057(4) 0.008(4) 0.008(4) -0.012(4)
C52 0.051(5) 0.104(6) 0.103(6) 0.048(5) 0.003(4) 0.013(4)
C73 0.067(4) 0.044(4) 0.063(4) 0.002(3) 0.000(4) 0.001(3)
N12 0.085(11) 0.177(19) 0.095(11) 0.072(12) 0.019(9) 0.027(12)
C1 0.082(4) 0.065(4) 0.060(4) 0.005(4) 0.000(4) -0.016(4)
C9 0.107(5) 0.085(4) 0.080(4) -0.002(4) 0.013(4) -0.013(4)
C8 0.096(5) 0.073(5) 0.062(5) 0.007(4) 0.002(4) -0.008(5)
C44 0.086(4) 0.057(4) 0.048(4) -0.004(3) 0.000(4) 0.004(4)
C2 0.088(5) 0.072(5) 0.066(5) 0.001(4) -0.003(4) -0.020(4)
C48 0.051(4) 0.111(6) 0.094(6) 0.045(5) 0.017(4) 0.008(4)
C40 0.090(5) 0.064(4) 0.056(4) 0.002(4) -0.001(4) -0.001(4)
C51 0.056(5) 0.105(6) 0.101(6) 0.047(5) 0.006(4) 0.009(4)
C49 0.053(5) 0.114(6) 0.092(6) 0.045(5) 0.007(4) 0.010(4)
C10 0.114(5) 0.091(4) 0.088(4) -0.008(4) 0.011(4) -0.012(4)
N4 0.144(9) 0.082(7) 0.080(6) 0.003(6) 0.041(6) -0.005(6)
C14 0.107(4) 0.087(4) 0.084(4) -0.005(4) 0.009(4) -0.010(4)
C13 0.123(5) 0.098(5) 0.097(5) -0.006(5) 0.007(5) -0.012(5)
C12 0.119(5) 0.095(5) 0.094(5) -0.005(4) 0.010(4) -0.010(4)
C11 0.118(5) 0.097(5) 0.094(5) -0.005(4) 0.011(4) -0.011(4)
N3 0.141(9) 0.087(7) 0.075(6) -0.017(6) 0.023(6) -0.018(7)

loop_
_atom_type_symbol
_atom_type_description
_atom_type_scat_dispersion_real
_atom_type_scat_dispersion_imag
_atom_type_scat_source
C C 0.0033 0.0016 'International Tables Vol C Tables 4.2.6.8 and 6.1.1.4'
H H 0.0000 0.0000 'International Tables Vol C Tables 4.2.6.8 and 6.1.1.4'
Cl Cl 0.1484 0.1585 'International Tables Vol C Tables 4.2.6.8 and 6.1.1.4'
Dy Dy -0.1892 4.4098 'International Tables Vol C Tables 4.2.6.8 and 6.1.1.4'
N N 0.0061 0.0033 'International Tables Vol C Tables 4.2.6.8 and 6.1.1.4'
O O 0.0106 0.0060 'International Tables Vol C Tables 4.2.6.8 and 6.1.1.4'

loop_
_geom_angle_atom_site_label_1
_geom_angle_atom_site_label_2
_geom_angle_atom_site_label_3
_geom_angle
O12 Dy2 N11 84.1(2)
O12 Dy2 N8 91.9(3)
O12 Dy2 N9 85.5(4)
O12 Dy2 N10 89.2(4)
O11 Dy2 O12 97.6(2)
O11 Dy2 N11 79.9(2)
O11 Dy2 N8 83.0(2)
O11 Dy2 N9 148.6(3)
O11 Dy2 N10 144.0(3)
O10 Dy2 O12 168.8(3)
O10 Dy2 O11 92.9(3)
O10 Dy2 N11 101.7(3)
O10 Dy2 N8 85.5(4)
O10 Dy2 N9 83.5(4)
O10 Dy2 N10 84.6(4)
N8 Dy2 N11 161.7(2)
N9 Dy2 N11 131.5(3)
N9 Dy2 N8 65.6(3)
N9 Dy2 N10 66.9(3)
N10 Dy2 N11 65.7(3)
N10 Dy2 N8 132.2(3)
O19 Dy3 O20 96.1(2)
O19 Dy3 N15 85.8(2)
O19 Dy3 N18 93.8(2)
O19 Dy3 N16 84.3(3)
O19 Dy3 N17 87.4(4)
O21 Dy3 O19 168.7(2)
O21 Dy3 O20 94.4(2)
O21 Dy3 N15 91.5(2)
O21 Dy3 N18 92.0(2)
O21 Dy3 N16 84.5(3)
O21 Dy3 N17 86.0(4)
O20 Dy3 N15 82.0(2)
O20 Dy3 N18 81.1(2)
O20 Dy3 N16 147.4(2)
O20 Dy3 N17 147.4(3)
N15 Dy3 N18 163.0(2)
N16 Dy3 N15 65.5(2)
N16 Dy3 N18 131.5(3)
N17 Dy3 N15 130.6(3)
N17 Dy3 N18 66.3(3)
N17 Dy3 N16 65.2(3)
O2 Dy1 N1 83.8(3)
O2 Dy1 N2 147.2(3)
O2 Dy1 N4 83.1(3)
O2 Dy1 N3 147.3(4)
O1 Dy1 O2 95.1(3)
O1 Dy1 N1 93.2(3)
O1 Dy1 N2 88.7(4)
O1 Dy1 N4 88.6(3)
O1 Dy1 N3 79.6(4)
O3 Dy1 O2 95.8(3)
O3 Dy1 O1 167.8(4)
O3 Dy1 N1 93.5(4)
O3 Dy1 N2 85.2(4)
O3 Dy1 N4 87.1(4)
O3 Dy1 N3 88.2(5)
N1 Dy1 N2 63.5(3)
N1 Dy1 N4 166.9(3)
N2 Dy1 N4 129.6(3)
N3 Dy1 N1 128.5(4)
N3 Dy1 N2 65.4(4)
N3 Dy1 N4 64.7(4)
C27 C32 Cl6 120.5(4)
C27 C32 C31 120.0
C31 C32 Cl6 119.5(4)
C32 C27 C28 120.0
O3 C27 C32 132.8(8)
O3 C27 C28 106.8(8)
C27 C28 Cl5 125.1(5)
C27 C28 C29 120.0
C29 C28 Cl5 114.9(5)
C28 C29 C30 120.0
C29 C30 N7 115.8(8)
C31 C30 C29 120.0
C31 C30 N7 124.1(8)
C30 C31 C32 120.0
C79 O19 Dy3 164.7(6)
C59 O12 Dy2 169.8(6)
C53 O11 Dy2 174.0(6)
C91 O21 Dy3 160.7(6)
C85 O20 Dy3 179.5(6)
C21 O2 Dy1 172.1(7)
C15 O1 Dy1 163.9(7)
C47 O10 Dy2 157.8(8)
C69 N15 Dy3 120.9(6)
C69 N15 C65 117.3(8)
C65 N15 Dy3 121.7(6)
C74 N18 Dy3 119.0(6)
C78 N18 Dy3 121.9(6)
C78 N18 C74 118.9(8)
O15 N13 O16 124.1(7)
O15 N13 C56 118.1(7)
O16 N13 C56 117.9(7)
C57 C56 N13 117.8(8)
C55 C56 N13 119.8(8)
C55 C56 C57 122.4(8)
C46 N11 Dy2 121.9(6)
C42 N11 Dy2 120.2(7)
C42 N11 C46 116.5(9)
C37 N8 Dy2 119.7(6)
C33 N8 Dy2 122.4(6)
C33 N8 C37 117.9(8)
C25 C24 N6 119.2(9)
C23 C24 N6 118.8(9)
C23 C24 C25 122.0(9)
O23 N19 O22 122.9(8)
O23 N19 C82 119.4(8)
O22 N19 C82 117.7(8)
C58 C57 C56 117.9(8)
O18 N14 O17 123.3(9)
O18 N14 C62 117.9(11)
O17 N14 C62 118.8(11)
C27 O3 Dy1 162.3(8)
O7 N6 O6 122.2(9)
O7 N6 C24 118.8(9)
O6 N6 C24 119.0(8)
C5 N1 Dy1 121.8(8)
C5 N1 C1 116.7(11)
C1 N1 Dy1 121.3(8)
O11 C53 C54 122.7(8)
O11 C53 C58 121.9(8)
C58 C53 C54 115.4(8)
C53 C54 Cl9 116.9(6)
C55 C54 Cl9 120.2(7)
C55 C54 C53 122.9(8)
C54 C55 C56 118.6(8)
C26 C25 C24 117.4(9)
O12 C59 C64 123.2(10)
O12 C59 C60 122.2(10)
C64 C59 C60 114.6(9)
O26 N21 C94 118.8(11)
O27 N21 O26 123.4(11)
O27 N21 C94 117.9(11)
C57 C58 Cl10 119.2(7)
C57 C58 C53 122.8(8)
C53 C58 Cl10 118.0(7)
N18 C74 C75 120.7(10)
N18 C74 C73 120.6(9)
C75 C74 C73 118.8(9)
N15 C69 C68 122.8(10)
N15 C69 C70 116.5(9)
C68 C69 C70 120.7(9)
O19 C79 C80 122.6(8)
O19 C79 C84 122.5(8)
C80 C79 C84 114.9(8)
O20 C85 C90 122.0(10)
O20 C85 C86 122.9(10)
C86 C85 C90 115.1(10)
N18 C78 C77 122.6(10)
O21 C91 C96 122.8(9)
O21 C91 C92 123.1(9)
C92 C91 C96 114.1(8)
O2 C21 C26 123.0(9)
O2 C21 C22 122.7(9)
C26 C21 C22 114.2(9)
C25 C26 Cl3 118.2(8)
C25 C26 C21 124.0(9)
C21 C26 Cl3 117.7(7)
C59 C64 Cl12 117.7(7)
C63 C64 Cl12 118.7(9)
C63 C64 C59 123.7(10)
C91 C96 Cl17 116.8(7)
C95 C96 Cl17 120.0(8)
C95 C96 C91 123.2(10)
N8 C37 C36 121.9(9)
N8 C37 C38 117.6(9)
C36 C37 C38 120.5(9)
O25 N20 C88 118.4(18)
O25 N20 O24 125.3(14)
O24 N20 C88 116.3(18)
C70 N16 Dy3 118.7(7)
C70 N16 C71 119.9(9)
C71 N16 Dy3 118.5(7)
C79 C80 Cl13 118.1(7)
C81 C80 Cl13 119.5(7)
C81 C80 C79 122.4(9)
N17 C72 C71 110.7(9)
C67 C68 C69 118.8(10)
C85 C90 Cl16 117.9(8)
C89 C90 Cl16 119.9(9)
C89 C90 C85 122.2(11)
C82 C81 C80 119.5(8)
O1 C15 C20 120.5(11)
O1 C15 C16 123.7(11)
C16 C15 C20 115.8(10)
N11 C46 C45 124.3(9)
C24 C23 C22 118.6(9)
N9 C39 C40 117.9(9)
C62 C63 C64 118.4(11)
C88 C87 C86 119.4(11)
C39 N9 Dy2 118.3(7)
C38 N9 Dy2 121.2(7)
C38 N9 C39 117.8(9)
C85 C86 Cl15 117.5(8)
C87 C86 Cl15 119.8(9)
C87 C86 C85 122.7(11)
C81 C82 N19 120.1(8)
C81 C82 C83 121.1(9)
C83 C82 N19 118.7(8)
C87 C88 N20 119.8(14)
C87 C88 C89 122.2(11)
C89 C88 N20 117.9(14)
C79 C84 Cl14 117.5(7)
C83 C84 Cl14 119.1(7)
C83 C84 C79 123.4(9)
C35 C36 C37 119.7(10)
C96 C95 C94 118.5(10)
N8 C33 C34 122.8(10)
C21 C22 Cl4 117.8(7)
C23 C22 Cl4 119.1(8)
C23 C22 C21 123.2(9)
N15 C65 C66 122.8(9)
N1 C5 C6 116.8(11)
N1 C5 C4 122.7(11)
C4 C5 C6 120.4(11)
C19 C18 N5 120.6(12)
C19 C18 C17 122.0(11)
C17 C18 N5 117.4(12)
C63 C62 N14 119.3(11)
C63 C62 C61 121.3(10)
C61 C62 N14 119.4(11)
O5 N5 C18 114.6(14)
O4 N5 O5 125.2(12)
O4 N5 C18 120.2(13)
N11 C42 C43 122.5(10)
N11 C42 C41 118.8(10)
C43 C42 C41 118.6(10)
C59 C60 Cl11 117.6(7)
C61 C60 Cl11 119.7(9)
C61 C60 C59 122.8(11)
C88 C89 C90 118.4(12)
C42 C43 C44 120.4(10)
C84 C83 C82 118.6(9)
O10 C47 C52 121.3(16)
O10 C47 C48 123.5(16)
C52 C47 C48 115.1(13)
C76 C77 C78 119.1(11)
C95 C94 N21 118.2(10)
C93 C94 N21 118.6(11)
C93 C94 C95 123.1(9)
C6 N2 Dy1 118.2(8)
C6 N2 C7 119.7(11)
C7 N2 Dy1 117.3(8)
N9 C38 C37 114.6(9)
C36 C35 C34 118.7(11)
C72 N17 Dy3 124.0(7)
C73 N17 Dy3 120.9(7)
C73 N17 C72 115.0(8)
C33 C34 C35 118.9(11)
C76 C75 C74 120.1(10)
C18 C19 C20 120.7(12)
N2 C6 C5 115.4(11)
C15 C20 Cl2 118.8(9)
C19 C20 Cl2 121.3(10)
C19 C20 C15 119.7(12)
C91 C92 Cl18 117.8(7)
C93 C92 Cl18 117.9(8)
C93 C92 C91 124.3(9)
C46 C45 C44 119.5(11)
C60 C61 C62 119.2(11)
C68 C67 C66 119.6(10)
C41 N10 Dy2 121.4(6)
C40 N10 Dy2 122.1(7)
C40 N10 C41 114.8(8)
C94 C93 C92 116.8(10)
N10 C41 C42 112.9(9)
C4 C3 C2 120.1(13)
O8 N7 C30 122.4(11)
O9 N7 C30 114.9(13)
O9 N7 O8 122.3(12)
C15 C16 Cl1 116.7(8)
C17 C16 Cl1 120.8(10)
C17 C16 C15 122.5(11)
C3 C4 C5 119.1(12)
C18 C17 C16 119.3(12)
N16 C70 C69 115.2(9)
C77 C76 C75 118.6(10)
N16 C71 C72 119.7(10)
C51 C50 N12 113.0(18)
C51 C50 C49 125.8(15)
C49 C50 N12 120.5(17)
C67 C66 C65 118.7(11)
N2 C7 C8 117.1(12)
C47 C52 Cl8 116.6(11)
C47 C52 C51 123.1(17)
C51 C52 Cl8 120.1(15)
N17 C73 C74 112.9(9)
O13 N12 C50 122(2)
O13 N12 O14 126.1(19)
O14 N12 C50 111.9(19)
N1 C1 C2 122.2(12)
C10 C9 N3 117.6(13)
N3 C8 C7 115.1(12)
C45 C44 C43 116.6(11)
C3 C2 C1 118.9(13)
C47 C48 Cl7 119.9(10)
C49 C48 Cl7 117.1(14)
C49 C48 C47 122.3(17)
N10 C40 C39 112.1(9)
C50 C51 C52 117.5(17)
C50 C49 C48 115.7(16)
C9 C10 N4 115.9(10)
C9 C10 C11 124.0(10)
N4 C10 C11 120.0
C10 N4 Dy1 116.5(5)
C10 N4 C14 120.0
C14 N4 Dy1 119.9(5)
C13 C14 N4 120.0
C14 C13 C12 120.0
C11 C12 C13 120.0
C12 C11 C10 120.0
C9 N3 Dy1 118.4(11)
C9 N3 C8 118.0(12)
C8 N3 Dy1 118.5(9)

loop_
_geom_bond_atom_site_label_1
_geom_bond_atom_site_label_2
_geom_bond_distance
Dy2 O12 2.204(6)
Dy2 O11 2.200(5)
Dy2 O10 2.178(7)
Dy2 N11 2.542(8)
Dy2 N8 2.525(7)
Dy2 N9 2.474(9)
Dy2 N10 2.442(7)
Dy3 O19 2.191(6)
Dy3 O21 2.190(6)
Dy3 O20 2.202(6)
Dy3 N15 2.525(7)
Dy3 N18 2.553(7)
Dy3 N16 2.518(8)
Dy3 N17 2.451(9)
Dy1 O2 2.202(6)
Dy1 O1 2.181(7)
Dy1 O3 2.179(8)
Dy1 N1 2.535(10)
Dy1 N2 2.560(11)
Dy1 N4 2.565(8)
Dy1 N3 2.500(13)
Cl18 C92 1.734(10)
Cl16 C90 1.719(12)
Cl13 C80 1.730(9)
Cl10 C58 1.719(9)
Cl12 C64 1.733(12)
Cl11 C60 1.710(12)
Cl17 C96 1.728(11)
Cl9 C54 1.731(9)
Cl14 C84 1.715(10)
Cl3 C26 1.748(10)
Cl1 C16 1.737(12)
Cl15 C86 1.706(12)
Cl4 C22 1.727(10)
Cl5 C28 1.760(6)
Cl6 C32 1.603(7)
Cl7 C48 1.754(18)
Cl2 C20 1.686(14)
Cl8 C52 1.732(18)
C32 C27 1.3900
C32 C31 1.3900
C27 C28 1.3900
C27 O3 1.288(9)
C28 C29 1.3900
C29 C30 1.3900
C30 C31 1.3900
C30 N7 1.471(14)
O19 C79 1.281(11)
O12 C59 1.288(11)
O11 C53 1.282(10)
O21 C91 1.263(11)
O20 C85 1.283(11)
O2 C21 1.290(11)
O1 C15 1.273(12)
O15 N13 1.226(10)
O10 C47 1.280(14)
O16 N13 1.238(10)
N15 C69 1.335(12)
N15 C65 1.349(12)
O23 N19 1.216(11)
N18 C74 1.356(12)
N18 C78 1.343(13)
O22 N19 1.216(10)
N13 C56 1.454(10)
C56 C57 1.396(12)
C56 C55 1.367(12)
O18 N14 1.243(14)
O26 N21 1.236(14)
N11 C46 1.352(12)
N11 C42 1.342(12)
N8 C37 1.355(12)
N8 C33 1.347(13)
O7 N6 1.219(11)
O6 N6 1.242(12)
C24 N6 1.436(12)
C24 C25 1.395(13)
C24 C23 1.359(13)
O8 N7 1.294(16)
O17 N14 1.244(14)
N19 C82 1.446(12)
C57 C58 1.371(12)
N14 C62 1.457(13)
N1 C5 1.330(15)
N1 C1 1.354(15)
C53 C54 1.422(12)
C53 C58 1.412(12)
C54 C55 1.360(12)
C25 C26 1.376(13)
O27 N21 1.232(14)
C59 C64 1.406(15)
C59 C60 1.425(15)
N21 C94 1.446(13)
C74 C75 1.395(14)
C74 C73 1.449(15)
C69 C68 1.383(14)
C69 C70 1.521(15)
C79 C80 1.421(13)
C79 C84 1.424(13)
C85 C90 1.417(15)
C85 C86 1.410(15)
C78 C77 1.386(13)
C91 C96 1.429(14)
C91 C92 1.417(14)
C21 C26 1.402(14)
C21 C22 1.411(14)
C64 C63 1.375(14)
O5 N5 1.275(16)
C96 C95 1.367(14)
C37 C36 1.393(15)
C37 C38 1.490(14)
N20 O25 1.19(2)
N20 C88 1.475(16)
N20 O24 1.27(2)
N16 C70 1.386(13)
N16 C71 1.391(14)
C80 C81 1.385(13)
C72 N17 1.449(12)
C72 C71 1.448(16)
C68 C67 1.365(15)
C90 C89 1.395(14)
C81 C82 1.375(13)
C15 C20 1.432(16)
C15 C16 1.413(17)
C46 C45 1.351(15)
C23 C22 1.381(13)
C39 N9 1.436(14)
C39 C40 1.458(16)
C63 C62 1.368(16)
C87 C86 1.373(15)
C87 C88 1.357(17)
O4 N5 1.222(17)
N9 C38 1.394(11)
C82 C83 1.398(13)
C88 C89 1.367(17)
C84 C83 1.371(13)
C36 C35 1.367(15)
C95 C94 1.403(16)
C33 C34 1.380(15)
C65 C66 1.378(14)
C5 C6 1.458(16)
C5 C4 1.400(17)
C18 N5 1.463(15)
C18 C19 1.327(18)
C18 C17 1.372(17)
C62 C61 1.396(16)
C42 C43 1.374(16)
C42 C41 1.459(15)
C60 C61 1.355(13)
C43 C44 1.395(16)
C47 C52 1.37(2)
C47 C48 1.43(2)
C77 C76 1.380(15)
C94 C93 1.354(15)
O9 N7 1.288(15)
N2 C6 1.379(16)
N2 C7 1.399(15)
C35 C34 1.397(16)
N17 C73 1.512(12)
C75 C76 1.384(16)
C19 C20 1.428(15)
C92 C93 1.407(13)
C45 C44 1.392(15)
C67 C66 1.368(14)
N10 C41 1.493(12)
N10 C40 1.447(11)
O13 N12 1.17(3)
C3 C4 1.343(17)
C3 C2 1.343(18)
C16 C17 1.385(15)
C50 N12 1.53(2)
C50 C51 1.30(2)
C50 C49 1.37(2)
O14 N12 1.31(2)
C7 C8 1.417(18)
C52 C51 1.421(18)
C1 C2 1.402(18)
C9 C10 1.374(16)
C9 N3 1.391(19)
C8 N3 1.418(18)
C48 C49 1.405(18)
C10 N4 1.3900
C10 C11 1.3900
N4 C14 1.3900
C14 C13 1.3900
C13 C12 1.3900
C12 C11 1.3900

loop_
_platon_squeeze_void_nr
_platon_squeeze_void_average_x
_platon_squeeze_void_average_y
_platon_squeeze_void_average_z
_platon_squeeze_void_volume
_platon_squeeze_void_count_electrons
_platon_squeeze_void_content
1 0.500 0.000 0.000 173 7 ' '
2 0.194 0.184 0.384 48 3 ' '
3 0.919 0.120 0.665 50 2 ' '
4 0.194 0.316 0.884 48 3 ' '
5 0.858 0.229 0.939 7 0 ' '
6 0.558 0.249 0.929 9 0 ' '
7 0.558 0.255 0.432 10 0 ' '
8 0.858 0.271 0.439 7 0 ' '
9 0.919 0.380 0.165 49 2 ' '
10 0.500 0.501 0.500 172 7 ' '
11 0.806 0.684 0.116 48 3 ' '
12 0.081 0.620 0.835 49 2 ' '
13 0.142 0.729 0.561 7 0 ' '
14 0.806 0.816 0.616 48 3 ' '
15 0.442 0.749 0.571 9 0 ' '
16 0.442 0.751 0.071 9 0 ' '
17 0.142 0.771 0.061 7 0 ' '
18 0.081 0.880 0.335 49 2 ' '
